data_7239360
loop_
_publ_author_name
'Zhou, Hongbo'
'Yan, Jiahao'
'Shen, Xiaoping'
'Zhou, Hu'
'Yuan, Aihua'

_publ_section_title
;
 Low dimensional cyano-bridged heterobimetallic M--FeIII(M = NiII, CuII)
 complexes constructed from Mer-[FeIII(qcq)(CN)3]&#x2212;building blocks:
 syntheses, structures and magnetic properties
;
_journal_issue 1
_journal_name_full 'RSC Adv.'
_journal_page_first 61
_journal_paper_doi 10.1039/C3RA45218B
_journal_volume 4
_journal_year 2014
_chemical_formula_sum 'C58 H67.5 Cu Fe2 N18 O6.75'
_chemical_formula_weight 1300.01
_space_group_IT_number 2
_space_group_name_Hall '-P 1'
_space_group_name_H-M_alt 'P -1'
_symmetry_cell_setting triclinic
_symmetry_space_group_name_Hall '-P 1'
_symmetry_space_group_name_H-M 'P -1'
_atom_sites_solution_hydrogens geom
_atom_sites_solution_primary direct
_atom_sites_solution_secondary difmap
_audit_creation_method SHELXL-97
_cell_angle_alpha 101.583(3)
_cell_angle_beta 94.969(3)
_cell_angle_gamma 94.440(3)
_cell_formula_units_Z 1
_cell_length_a 10.350(2)
_cell_length_b 12.023(3)
_cell_length_c 12.921(3)
_cell_measurement_reflns_used 4085
_cell_measurement_temperature 173(2)
_cell_measurement_theta_max 25.00
_cell_measurement_theta_min 2.1
_cell_volume 1561.8(6)
_computing_cell_refinement SMART
_computing_data_collection 'SMART (Bruker, 2000)'
_computing_data_reduction 'SAINT (Bruker, 2000)'
_computing_molecular_graphics SHELXTL
_computing_publication_material SHELXTL
_computing_structure_refinement SHELXTL
_computing_structure_solution 'SHELXTL (Bruker, 2000)'
_diffrn_ambient_temperature 173(2)
_diffrn_measured_fraction_theta_full 0.989
_diffrn_measured_fraction_theta_max 0.989
_diffrn_measurement_device_type 'Bruker Smart Aepex CCD'
_diffrn_measurement_method 'phi and omega scans'
_diffrn_radiation_monochromator graphite
_diffrn_radiation_source 'fine-focus sealed tube'
_diffrn_radiation_type MoK\a
_diffrn_radiation_wavelength 0.71073
_diffrn_reflns_av_R_equivalents 0.0355
_diffrn_reflns_av_sigmaI/netI 0.0574
_diffrn_reflns_limit_h_max 12
_diffrn_reflns_limit_h_min -11
_diffrn_reflns_limit_k_max 14
_diffrn_reflns_limit_k_min -13
_diffrn_reflns_limit_l_max 15
_diffrn_reflns_limit_l_min -15
_diffrn_reflns_number 11219
_diffrn_reflns_theta_full 24.99
_diffrn_reflns_theta_max 24.99
_diffrn_reflns_theta_min 1.62
_exptl_absorpt_coefficient_mu 0.863
_exptl_absorpt_correction_T_max 0.8463
_exptl_absorpt_correction_T_min 0.8196
_exptl_absorpt_correction_type multi-scan
_exptl_absorpt_process_details 'SADABS; Bruker, 2000'
_exptl_crystal_colour red
_exptl_crystal_density_diffrn 1.372
_exptl_crystal_density_method 'not measured'
_exptl_crystal_description block
_exptl_crystal_F_000 667
_exptl_crystal_size_max 0.24
_exptl_crystal_size_mid 0.21
_exptl_crystal_size_min 0.20
_refine_diff_density_max 0.533
_refine_diff_density_min -0.550
_refine_diff_density_rms 0.071
_refine_ls_extinction_method none
_refine_ls_goodness_of_fit_ref 1.069
_refine_ls_hydrogen_treatment constr
_refine_ls_matrix_type full
_refine_ls_number_parameters 418
_refine_ls_number_reflns 5437
_refine_ls_number_restraints 29
_refine_ls_restrained_S_all 1.088
_refine_ls_R_factor_all 0.0719
_refine_ls_R_factor_gt 0.0480
_refine_ls_shift/su_max 0.001
_refine_ls_shift/su_mean 0.000
_refine_ls_structure_factor_coef Fsqd
_refine_ls_weighting_details 'calc w=1/[\s^2^(Fo^2^)+(0.0727P)^2^+0.0494P] where P=(Fo^2^+2Fc^2^)/3'
_refine_ls_weighting_scheme calc
_refine_ls_wR_factor_gt 0.1248
_refine_ls_wR_factor_ref 0.1356
_reflns_number_gt 3955
_reflns_number_total 5437
_reflns_threshold_expression >2sigma(I)
_cod_data_source_file c3ra45218b.txt
_cod_data_source_block 4
_cod_original_sg_symbol_Hall -P1
_cod_original_sg_symbol_H-M P-1
_cod_database_code 7239360

loop_
_symmetry_equiv_pos_as_xyz
'x, y, z'
'-x, -y, -z'

loop_
_atom_site_label
_atom_site_type_symbol
_atom_site_fract_x
_atom_site_fract_y
_atom_site_fract_z
_atom_site_U_iso_or_equiv
_atom_site_adp_type
_atom_site_occupancy
_atom_site_symmetry_multiplicity
_atom_site_calc_flag
_atom_site_refinement_flags
_atom_site_disorder_assembly
_atom_site_disorder_group
C1 C 0.1880(3) 0.0528(3) 0.3945(3) 0.0308(8) Uani 1 1 d . . .
C2 C -0.0713(3) 0.0407(3) 0.3089(3) 0.0312(8) Uani 1 1 d . . .
C3 C 0.2457(3) 0.2504(3) 0.3597(3) 0.0328(8) Uani 1 1 d . . .
C4 C 0.1539(3) 0.0150(3) 0.1202(3) 0.0369(9) Uani 1 1 d . . .
C5 C 0.1614(3) -0.0837(3) 0.1614(3) 0.0389(9) Uani 1 1 d . . .
H5 H 0.1384 -0.0833 0.2310 0.047 Uiso 1 1 calc R . .
C6 C 0.2014(4) -0.1810(4) 0.1034(3) 0.0506(11) Uani 1 1 d . . .
H6 H 0.2041 -0.2477 0.1320 0.061 Uiso 1 1 calc R . .
C7 C 0.2385(4) -0.1811(5) 0.0005(3) 0.0623(14) Uani 1 1 d . . .
H7 H 0.2694 -0.2475 -0.0389 0.075 Uiso 1 1 calc R . .
C8 C 0.2306(4) -0.0882(5) -0.0425(3) 0.0600(13) Uani 1 1 d . . .
H8 H 0.2553 -0.0904 -0.1119 0.072 Uiso 1 1 calc R . .
C9 C 0.1860(4) 0.0132(4) 0.0145(3) 0.0466(10) Uani 1 1 d . . .
C10 C 0.1690(4) 0.1084(4) -0.0300(3) 0.0554(12) Uani 1 1 d . . .
H10 H 0.1938 0.1096 -0.0989 0.067 Uiso 1 1 calc R . .
C11 C 0.1173(4) 0.1987(4) 0.0254(3) 0.0533(12) Uani 1 1 d . . .
H11 H 0.1019 0.2624 -0.0055 0.064 Uiso 1 1 calc R . .
C12 C 0.0863(4) 0.1980(3) 0.1288(3) 0.0429(10) Uani 1 1 d . . .
C13 C 0.0189(4) 0.2913(3) 0.1892(3) 0.0446(10) Uani 1 1 d . . .
C14 C -0.0729(3) 0.3382(3) 0.3585(3) 0.0396(9) Uani 1 1 d . . .
C15 C -0.1511(4) 0.4229(3) 0.3443(4) 0.0506(11) Uani 1 1 d . . .
H15 H -0.1672 0.4409 0.2763 0.061 Uiso 1 1 calc R . .
C16 C -0.2067(4) 0.4826(3) 0.4329(4) 0.0582(13) Uani 1 1 d . . .
H16 H -0.2624 0.5395 0.4226 0.070 Uiso 1 1 calc R . .
C17 C -0.1840(4) 0.4618(3) 0.5315(4) 0.0524(11) Uani 1 1 d . . .
H17 H -0.2215 0.5053 0.5891 0.063 Uiso 1 1 calc R . .
C18 C -0.1047(4) 0.3759(3) 0.5491(3) 0.0431(10) Uani 1 1 d . . .
C19 C -0.0742(4) 0.3475(3) 0.6483(3) 0.0451(10) Uani 1 1 d . . .
H19 H -0.1059 0.3887 0.7101 0.054 Uiso 1 1 calc R . .
C20 C 0.0008(4) 0.2611(3) 0.6552(3) 0.0443(10) Uani 1 1 d . . .
H20 H 0.0212 0.2413 0.7219 0.053 Uiso 1 1 calc R . .
C21 C 0.0482(3) 0.2010(3) 0.5639(3) 0.0379(9) Uani 1 1 d . . .
H21 H 0.0992 0.1398 0.5702 0.046 Uiso 1 1 calc R . .
C22 C -0.0509(3) 0.3129(3) 0.4610(3) 0.0357(8) Uani 1 1 d . . .
C23 C 0.4106(4) -0.2343(3) 0.3841(3) 0.0439(10) Uani 1 1 d . . .
H23A H 0.4002 -0.3164 0.3860 0.053 Uiso 1 1 calc R . .
H23B H 0.3226 -0.2103 0.3698 0.053 Uiso 1 1 calc R . .
C24 C 0.3891(4) -0.1854(3) 0.5764(3) 0.0416(9) Uani 1 1 d . . .
H24A H 0.3954 -0.2626 0.5912 0.050 Uiso 1 1 calc R . .
H24B H 0.2966 -0.1775 0.5553 0.050 Uiso 1 1 calc R . .
C25 C 0.4394(4) -0.0961(3) 0.6738(3) 0.0422(9) Uani 1 1 d . . .
H25A H 0.3830 -0.1002 0.7314 0.051 Uiso 1 1 calc R . .
H25B H 0.5290 -0.1087 0.6992 0.051 Uiso 1 1 calc R . .
C26 C 0.5099(4) 0.1100(3) 0.7275(3) 0.0431(10) Uani 1 1 d . . .
H26A H 0.4685 0.1134 0.7942 0.052 Uiso 1 1 calc R . .
H26B H 0.6003 0.0909 0.7411 0.052 Uiso 1 1 calc R . .
C27 C 0.3970(4) 0.2782(4) 0.7107(4) 0.0652(13) Uani 1 1 d D . .
H27A H 0.3353 0.2369 0.7470 0.078 Uiso 0.202(9) 1 d PR B 1
H27B H 0.3554 0.2763 0.6380 0.078 Uiso 0.202(9) 1 d PR B 1
H27C H 0.3210 0.2258 0.6773 0.078 Uiso 0.798(9) 1 d PR B 2
H27D H 0.4034 0.3437 0.6753 0.078 Uiso 0.798(9) 1 d PR B 2
C28 C 0.418(3) 0.4016(8) 0.7715(15) 0.128(3) Uani 0.202(9) 1 d PDU B 1
H28A H 0.4732 0.4432 0.7303 0.153 Uiso 0.202(9) 1 calc PR B 1
H28B H 0.3315 0.4319 0.7673 0.153 Uiso 0.202(9) 1 calc PR B 1
C29 C 0.475(3) 0.439(2) 0.8869(15) 0.157(11) Uani 0.30 1 d PDU B 1
H29A H 0.4806 0.5221 0.9061 0.235 Uiso 0.202(9) 1 d PR B 1
H29B H 0.5626 0.4135 0.8943 0.235 Uiso 0.202(9) 1 d PR B 1
H29C H 0.4206 0.4063 0.9341 0.235 Uiso 0.202(9) 1 d PR B 1
C28' C 0.3781(10) 0.3202(8) 0.8288(5) 0.128(3) Uani 0.798(9) 1 d PDU B 2
H28C H 0.3536 0.2507 0.8555 0.153 Uiso 0.798(9) 1 calc PR B 2
H28D H 0.4659 0.3504 0.8646 0.153 Uiso 0.798(9) 1 calc PR B 2
C29' C 0.2877(12) 0.4060(10) 0.8731(10) 0.169(5) Uani 0.70 1 d PDU B 2
H29D H 0.3145 0.4803 0.8573 0.254 Uiso 0.798(9) 1 d PR B 2
H29E H 0.2923 0.4128 0.9502 0.254 Uiso 0.798(9) 1 d PR B 2
H29F H 0.1981 0.3807 0.8414 0.254 Uiso 0.798(9) 1 d PR B 2
Cu1 Cu 0.5000 0.0000 0.5000 0.03105(18) Uani 1 2 d S . .
Fe1 Fe 0.08024(4) 0.15379(4) 0.33130(4) 0.02996(17) Uani 1 1 d . . .
N1 N 0.2597(3) 0.0021(2) 0.4351(2) 0.0347(7) Uani 1 1 d . . .
N2 N -0.1628(3) -0.0236(3) 0.2958(2) 0.0367(7) Uani 1 1 d . . .
N3 N 0.3440(3) 0.3064(3) 0.3808(3) 0.0453(8) Uani 1 1 d . . .
N4 N 0.1096(3) 0.1116(3) 0.1778(2) 0.0353(7) Uani 1 1 d . . .
N5 N -0.0081(3) 0.2689(3) 0.2836(2) 0.0360(7) Uani 1 1 d . . .
N6 N 0.0247(3) 0.2262(2) 0.4690(2) 0.0326(7) Uani 1 1 d . . .
N7 N 0.4690(3) -0.1694(2) 0.4900(2) 0.0347(7) Uani 1 1 d . . .
H7A H 0.5493 -0.1961 0.5041 0.042 Uiso 1 1 calc R . .
N8 N 0.4386(3) 0.0169(2) 0.6449(2) 0.0346(7) Uani 1 1 d . . .
H8A H 0.3521 0.0329 0.6384 0.042 Uiso 1 1 calc R . .
N9 N 0.5147(3) 0.2198(3) 0.7023(3) 0.0446(8) Uani 1 1 d . . .
O1 O -0.0081(3) 0.3746(3) 0.1521(2) 0.0633(9) Uani 1 1 d . . .
O2 O 0.5498(16) 0.5551(13) 0.7579(13) 0.326(10) Uani 0.745(18) 1 d P C 1
O3 O 0.749(2) 0.4729(13) 0.8604(12) 0.216(8) Uani 0.390(11) 1 d P D 1
O4 O 0.5041(14) 0.4679(13) 0.5638(13) 0.073(7) Uani 0.219(10) 1 d P A 2
O5 O 0.9708(19) 0.4338(10) 0.9346(9) 0.216(8) Uani 0.524(13) 1 d P E 2
O6 O 0.509(2) 0.679(2) 0.848(2) 0.326(10) Uani 0.495(16) 1 d P F 2

loop_
_atom_site_aniso_label
_atom_site_aniso_U_11
_atom_site_aniso_U_22
_atom_site_aniso_U_33
_atom_site_aniso_U_23
_atom_site_aniso_U_13
_atom_site_aniso_U_12
C1 0.0225(18) 0.0354(19) 0.0333(19) 0.0036(15) 0.0056(15) 0.0011(16)
C2 0.0251(19) 0.042(2) 0.0310(18) 0.0109(15) 0.0072(15) 0.0156(17)
C3 0.029(2) 0.0330(19) 0.040(2) 0.0115(16) 0.0045(16) 0.0136(17)
C4 0.0184(18) 0.056(2) 0.0335(19) 0.0056(17) -0.0006(15) -0.0008(17)
C5 0.0251(19) 0.053(2) 0.035(2) 0.0032(18) 0.0001(15) 0.0075(17)
C6 0.035(2) 0.066(3) 0.044(2) -0.005(2) -0.0029(18) 0.013(2)
C7 0.037(3) 0.084(4) 0.051(3) -0.021(3) -0.003(2) 0.016(2)
C8 0.036(2) 0.093(4) 0.044(2) 0.000(3) 0.0068(19) 0.006(2)
C9 0.028(2) 0.072(3) 0.035(2) 0.005(2) 0.0029(16) -0.004(2)
C10 0.043(3) 0.087(4) 0.036(2) 0.018(2) 0.0056(19) -0.012(2)
C11 0.048(3) 0.072(3) 0.043(2) 0.028(2) -0.003(2) -0.012(2)
C12 0.032(2) 0.054(2) 0.044(2) 0.0202(19) -0.0052(17) -0.0060(19)
C13 0.033(2) 0.041(2) 0.059(3) 0.019(2) -0.0110(19) -0.0020(18)
C14 0.0211(18) 0.0295(19) 0.068(3) 0.0123(18) -0.0001(17) 0.0020(15)
C15 0.037(2) 0.034(2) 0.081(3) 0.017(2) -0.005(2) -0.0014(18)
C16 0.032(2) 0.031(2) 0.110(4) 0.008(2) 0.006(2) 0.0083(18)
C17 0.037(2) 0.029(2) 0.090(4) 0.005(2) 0.017(2) 0.0050(18)
C18 0.0243(19) 0.029(2) 0.072(3) -0.0015(19) 0.0121(19) -0.0029(16)
C19 0.035(2) 0.039(2) 0.057(3) -0.0041(19) 0.0172(19) -0.0045(18)
C20 0.039(2) 0.046(2) 0.045(2) 0.0022(18) 0.0093(18) -0.0015(19)
C21 0.031(2) 0.043(2) 0.040(2) 0.0064(17) 0.0069(16) 0.0066(17)
C22 0.0187(17) 0.0293(19) 0.058(2) 0.0072(17) 0.0037(16) 0.0023(15)
C23 0.028(2) 0.036(2) 0.063(3) 0.0036(19) 0.0021(18) -0.0013(17)
C24 0.029(2) 0.038(2) 0.062(3) 0.0195(19) 0.0095(18) 0.0035(17)
C25 0.031(2) 0.051(2) 0.052(2) 0.0230(19) 0.0127(18) 0.0153(18)
C26 0.030(2) 0.058(3) 0.037(2) -0.0001(18) 0.0010(16) 0.0059(19)
C27 0.044(3) 0.047(3) 0.106(4) 0.007(3) 0.028(3) 0.013(2)
C28 0.127(6) 0.117(6) 0.160(6) 0.030(4) 0.093(5) 0.050(5)
C29 0.147(13) 0.159(14) 0.153(13) 0.001(9) 0.012(9) 0.037(10)
C28' 0.127(6) 0.117(6) 0.160(6) 0.030(4) 0.093(5) 0.050(5)
C29' 0.169(9) 0.158(8) 0.182(9) 0.035(7) 0.022(7) 0.022(7)
Cu1 0.0258(3) 0.0316(3) 0.0355(3) 0.0067(3) 0.0040(3) 0.0009(3)
Fe1 0.0204(3) 0.0344(3) 0.0365(3) 0.0104(2) 0.0012(2) 0.0064(2)
N1 0.0280(16) 0.0382(17) 0.0392(17) 0.0084(14) 0.0028(13) 0.0108(14)
N2 0.0268(17) 0.0475(19) 0.0374(17) 0.0106(14) 0.0071(13) 0.0051(16)
N3 0.0283(18) 0.0351(17) 0.073(2) 0.0114(16) 0.0023(16) 0.0070(15)
N4 0.0228(15) 0.0469(19) 0.0355(16) 0.0092(14) -0.0019(13) 0.0024(14)
N5 0.0249(16) 0.0407(18) 0.0439(18) 0.0155(14) -0.0031(13) 0.0030(13)
N6 0.0221(15) 0.0308(16) 0.0447(18) 0.0069(13) 0.0031(13) 0.0052(13)
N7 0.0206(15) 0.0359(16) 0.0486(18) 0.0092(14) 0.0051(13) 0.0058(13)
N8 0.0218(15) 0.0420(18) 0.0418(17) 0.0102(14) 0.0044(13) 0.0095(13)
N9 0.0321(18) 0.0420(19) 0.056(2) -0.0024(16) 0.0127(15) 0.0047(15)
O1 0.070(2) 0.0550(19) 0.072(2) 0.0358(16) -0.0045(16) 0.0034(16)
O2 0.364(19) 0.254(14) 0.40(2) 0.096(13) 0.210(15) 0.002(13)
O3 0.40(2) 0.119(7) 0.135(9) 0.053(6) 0.000(9) -0.005(9)
O4 0.042(9) 0.077(12) 0.101(13) 0.020(9) 0.008(8) 0.009(8)
O5 0.40(2) 0.119(7) 0.135(9) 0.053(6) 0.000(9) -0.005(9)
O6 0.364(19) 0.254(14) 0.40(2) 0.096(13) 0.210(15) 0.002(13)

loop_
_atom_type_symbol
_atom_type_description
_atom_type_scat_dispersion_real
_atom_type_scat_dispersion_imag
_atom_type_scat_source
C C 0.0033 0.0016 'International Tables Vol C Tables 4.2.6.8 and 6.1.1.4'
Cu Cu 0.3201 1.2651 'International Tables Vol C Tables 4.2.6.8 and 6.1.1.4'
Fe Fe 0.3463 0.8444 'International Tables Vol C Tables 4.2.6.8 and 6.1.1.4'
N N 0.0061 0.0033 'International Tables Vol C Tables 4.2.6.8 and 6.1.1.4'
O O 0.0106 0.0060 'International Tables Vol C Tables 4.2.6.8 and 6.1.1.4'
H H 0.0000 0.0000 'International Tables Vol C Tables 4.2.6.8 and 6.1.1.4'

loop_
_geom_angle_atom_site_label_1
_geom_angle_atom_site_label_2
_geom_angle_atom_site_label_3
_geom_angle
_geom_angle_site_symmetry_1
_geom_angle_site_symmetry_3
N1 C1 Fe1 173.7(3) . .
N2 C2 Fe1 178.1(3) . .
N3 C3 Fe1 177.0(3) . .
N4 C4 C5 121.1(3) . .
N4 C4 C9 119.7(4) . .
C5 C4 C9 119.1(4) . .
C6 C5 C4 121.4(4) . .
C6 C5 H5 119.3 . .
C4 C5 H5 119.3 . .
C5 C6 C7 119.4(4) . .
C5 C6 H6 120.3 . .
C7 C6 H6 120.3 . .
C8 C7 C6 120.8(4) . .
C8 C7 H7 119.6 . .
C6 C7 H7 119.6 . .
C7 C8 C9 121.1(4) . .
C7 C8 H8 119.4 . .
C9 C8 H8 119.4 . .
C10 C9 C8 122.6(4) . .
C10 C9 C4 119.4(4) . .
C8 C9 C4 118.0(4) . .
C11 C10 C9 119.7(4) . .
C11 C10 H10 120.2 . .
C9 C10 H10 120.2 . .
C10 C11 C12 119.7(4) . .
C10 C11 H11 120.2 . .
C12 C11 H11 120.2 . .
N4 C12 C11 122.7(4) . .
N4 C12 C13 115.8(3) . .
C11 C12 C13 121.4(4) . .
O1 C13 N5 127.5(4) . .
O1 C13 C12 121.6(4) . .
N5 C13 C12 110.9(3) . .
C15 C14 N5 128.7(4) . .
C15 C14 C22 119.3(4) . .
N5 C14 C22 111.9(3) . .
C14 C15 C16 118.7(4) . .
C14 C15 H15 120.6 . .
C16 C15 H15 120.6 . .
C17 C16 C15 122.7(4) . .
C17 C16 H16 118.6 . .
C15 C16 H16 118.6 . .
C16 C17 C18 120.2(4) . .
C16 C17 H17 119.9 . .
C18 C17 H17 119.9 . .
C19 C18 C17 124.9(4) . .
C19 C18 C22 117.0(3) . .
C17 C18 C22 118.1(4) . .
C20 C19 C18 119.6(4) . .
C20 C19 H19 120.2 . .
C18 C19 H19 120.2 . .
C19 C20 C21 120.0(4) . .
C19 C20 H20 120.0 . .
C21 C20 H20 120.0 . .
N6 C21 C20 122.6(4) . .
N6 C21 H21 118.7 . .
C20 C21 H21 118.7 . .
N6 C22 C18 122.8(4) . .
N6 C22 C14 116.3(3) . .
C18 C22 C14 120.9(3) . .
N9 C23 N7 114.4(3) 2_656 .
N9 C23 H23A 108.7 2_656 .
N7 C23 H23A 108.7 . .
N9 C23 H23B 108.7 2_656 .
N7 C23 H23B 108.7 . .
H23A C23 H23B 107.6 . .
N7 C24 C25 108.2(3) . .
N7 C24 H24A 110.1 . .
C25 C24 H24A 110.1 . .
N7 C24 H24B 110.1 . .
C25 C24 H24B 110.1 . .
H24A C24 H24B 108.4 . .
N8 C25 C24 107.9(3) . .
N8 C25 H25A 110.1 . .
C24 C25 H25A 110.1 . .
N8 C25 H25B 110.1 . .
C24 C25 H25B 110.1 . .
H25A C25 H25B 108.4 . .
N9 C26 N8 115.1(3) . .
N9 C26 H26A 108.5 . .
N8 C26 H26A 108.5 . .
N9 C26 H26B 108.5 . .
N8 C26 H26B 108.5 . .
H26A C26 H26B 107.5 . .
N9 C27 C28 114.9(12) . .
N9 C27 C28' 109.6(5) . .
C28 C27 C28' 54.3(10) . .
N9 C27 H27A 109.0 . .
C28 C27 H27A 107.5 . .
C28' C27 H27A 58.1 . .
N9 C27 H27B 108.8 . .
C28 C27 H27B 108.7 . .
C28' C27 H27B 141.6 . .
H27A C27 H27B 107.7 . .
N9 C27 H27C 110.1 . .
C28 C27 H27C 135.0 . .
C28' C27 H27C 108.1 . .
H27A C27 H27C 53.3 . .
H27B C27 H27C 56.6 . .
N9 C27 H27D 110.1 . .
C28 C27 H27D 57.0 . .
C28' C27 H27D 109.8 . .
H27A C27 H27D 140.8 . .
H27B C27 H27D 56.3 . .
H27C C27 H27D 109.2 . .
C29 C28 C27 124.2(7) . .
C29 C28 H27D 157.7 . .
C29 C28 H28A 106.3 . .
C27 C28 H28A 106.3 . .
H27D C28 H28A 73.0 . .
C29 C28 H28B 106.3 . .
C27 C28 H28B 106.3 . .
H27D C28 H28B 95.0 . .
H28A C28 H28B 106.4 . .
C28 C29 H29A 108.0 . .
C28 C29 H29B 109.1 . .
H29A C29 H29B 109.5 . .
C28 C29 H29C 111.3 . .
H29A C29 H29C 109.5 . .
H29B C29 H29C 109.5 . .
C29' C28' C27 126.6(8) . .
C29' C28' H27A 119.8 . .
C29' C28' H29C 60.0 . .
C27 C28' H29C 148.2 . .
H27A C28' H29C 172.0 . .
C29' C28' H28C 105.7 . .
C27 C28' H28C 105.7 . .
H27A C28' H28C 71.4 . .
H29C C28' H28C 100.8 . .
C29' C28' H28D 105.7 . .
C27 C28' H28D 105.7 . .
H27A C28' H28D 133.6 . .
H29C C28' H28D 49.1 . .
H28C C28' H28D 106.1 . .
C28' C29' H29C 61.1 . .
C28' C29' H29D 109.7 . .
H29C C29' H29D 90.3 . .
C28' C29' H29E 108.7 . .
H29C C29' H29E 61.8 . .
H29D C29' H29E 109.5 . .
C28' C29' H29F 110.0 . .
H29C C29' H29F 160.2 . .
H29D C29' H29F 109.5 . .
H29E C29' H29F 109.5 . .
N8 Cu1 N8 180.0 . 2_656
N8 Cu1 N7 86.19(12) . .
N8 Cu1 N7 93.81(12) 2_656 .
N8 Cu1 N7 93.81(12) . 2_656
N8 Cu1 N7 86.19(12) 2_656 2_656
N7 Cu1 N7 180.0 . 2_656
N5 Fe1 C3 91.91(13) . .
N5 Fe1 C2 96.08(13) . .
C3 Fe1 C2 172.01(13) . .
N5 Fe1 C1 171.61(13) . .
C3 Fe1 C1 80.94(14) . .
C2 Fe1 C1 91.13(14) . .
N5 Fe1 N6 82.57(12) . .
C3 Fe1 N6 91.63(13) . .
C2 Fe1 N6 89.82(13) . .
C1 Fe1 N6 93.20(13) . .
N5 Fe1 N4 82.08(13) . .
C3 Fe1 N4 89.60(13) . .
C2 Fe1 N4 91.08(13) . .
C1 Fe1 N4 102.12(13) . .
N6 Fe1 N4 164.63(12) . .
C12 N4 C4 118.5(3) . .
C12 N4 Fe1 110.6(3) . .
C4 N4 Fe1 130.9(2) . .
C13 N5 C14 125.4(3) . .
C13 N5 Fe1 116.8(3) . .
C14 N5 Fe1 116.4(2) . .
C21 N6 C22 117.9(3) . .
C21 N6 Fe1 129.5(2) . .
C22 N6 Fe1 112.6(2) . .
C24 N7 C23 112.9(3) . .
C24 N7 Cu1 106.6(2) . .
C23 N7 Cu1 114.1(2) . .
C24 N7 H7A 107.7 . .
C23 N7 H7A 107.7 . .
Cu1 N7 H7A 107.7 . .
C26 N8 C25 113.0(3) . .
C26 N8 Cu1 115.4(2) . .
C25 N8 Cu1 107.0(2) . .
C26 N8 H8A 107.0 . .
C25 N8 H8A 107.0 . .
Cu1 N8 H8A 107.0 . .
C26 N9 C23 115.6(3) . 2_656
C26 N9 C27 117.0(3) . .
C23 N9 C27 116.5(3) 2_656 .

loop_
_geom_bond_atom_site_label_1
_geom_bond_atom_site_label_2
_geom_bond_distance
_geom_bond_site_symmetry_2
C1 N1 1.153(4) .
C1 Fe1 1.958(4) .
C2 N2 1.153(4) .
C2 Fe1 1.955(4) .
C3 N3 1.155(4) .
C3 Fe1 1.957(4) .
C4 N4 1.382(5) .
C4 C5 1.399(5) .
C4 C9 1.430(5) .
C5 C6 1.370(5) .
C5 H5 0.9500 .
C6 C7 1.416(6) .
C6 H6 0.9500 .
C7 C8 1.348(7) .
C7 H7 0.9500 .
C8 C9 1.424(6) .
C8 H8 0.9500 .
C9 C10 1.396(6) .
C10 C11 1.350(6) .
C10 H10 0.9500 .
C11 C12 1.403(5) .
C11 H11 0.9500 .
C12 N4 1.347(5) .
C12 C13 1.489(6) .
C13 O1 1.234(4) .
C13 N5 1.348(5) .
C14 C15 1.380(5) .
C14 N5 1.398(5) .
C14 C22 1.420(5) .
C15 C16 1.417(6) .
C15 H15 0.9500 .
C16 C17 1.351(6) .
C16 H16 0.9500 .
C17 C18 1.410(6) .
C17 H17 0.9500 .
C18 C19 1.407(6) .
C18 C22 1.416(5) .
C19 C20 1.356(5) .
C19 H19 0.9500 .
C20 C21 1.403(5) .
C20 H20 0.9500 .
C21 N6 1.328(4) .
C21 H21 0.9500 .
C22 N6 1.366(4) .
C23 N9 1.444(5) 2_656
C23 N7 1.483(5) .
C23 H23A 0.9900 .
C23 H23B 0.9900 .
C24 N7 1.479(4) .
C24 C25 1.505(5) .
C24 H24A 0.9900 .
C24 H24B 0.9900 .
C25 N8 1.480(5) .
C25 H25A 0.9900 .
C25 H25B 0.9900 .
C26 N9 1.420(5) .
C26 N8 1.481(5) .
C26 H26A 0.9900 .
C26 H26B 0.9900 .
C27 N9 1.454(5) .
C27 C28 1.523(5) .
C27 C28' 1.543(5) .
C27 H27A 0.9843 .
C27 H27B 0.9937 .
C27 H27C 0.9783 .
C27 H27D 0.9880 .
C28 C29 1.521(5) .
C28 H27D 1.2870 .
C28 H28A 0.9900 .
C28 H28B 0.9900 .
C29 H29A 0.9800 .
C29 H29B 0.9800 .
C29 H29C 0.9800 .
C28' H28C 0.9900 .
C28' H28D 0.9900 .
C29' H29D 0.9800 .
C29' H29E 0.9800 .
C29' H29F 0.9800 .
Cu1 N8 2.006(3) .
Cu1 N8 2.006(3) 2_656
Cu1 N7 2.014(3) .
Cu1 N7 2.014(3) 2_656
Fe1 N5 1.890(3) .
Fe1 N6 1.971(3) .
Fe1 N4 2.001(3) .
N7 H7A 0.9300 .
N8 H8A 0.9300 .
N9 C23 1.444(5) 2_656
